data_7115102
loop_
_publ_author_name
'McInnes, Eric J. L.'
'Anson, Christopher'
'Powell, Annie K.'
'Thomson, Andrew J.'
'Poussereau, Sandrine'
'Sessoli, Roberta'

_publ_section_title
;
 Solvothermal synthesis of [Cr10(\m-O2CMe)10(\m-OR)20] &#x2018;chromic
 wheels&#x2019; with antiferromagnetic (R = Et) and ferromagnetic (R = Me)
 Cr(iii)&#x00B7;&#x00B7;&#x00B7;Cr(iii) interactions
;
_journal_issue 1
_journal_name_full 'Chemical Communications'
_journal_page_first 89
_journal_paper_doi 10.1039/b007773i
_journal_year 2001
_chemical_formula_sum 'C40 H90 Cr10 O40'
_chemical_formula_weight 1731.12
_chemical_name_systematic
; 
cyclo-decakis-[\m-ethanoato-bis-(\m-methoxy)chromium(III)] 
;
_space_group_IT_number 14
_symmetry_cell_setting monoclinic
_symmetry_space_group_name_Hall '-P 2yn'
_symmetry_space_group_name_H-M 'P 1 21/n 1'
_atom_sites_solution_hydrogens geom
_atom_sites_solution_primary direct
_atom_sites_solution_secondary difmap
_audit_creation_method SHELXL-97
_cell_angle_alpha 90.00
_cell_angle_beta 98.89(3)
_cell_angle_gamma 90.00
_cell_formula_units_Z 4
_cell_length_a 17.663(5)
_cell_length_b 15.968(4)
_cell_length_c 26.142(4)
_cell_measurement_reflns_used 50
_cell_measurement_temperature 293(2)
_cell_measurement_theta_max 11.42
_cell_measurement_theta_min 2.35
_cell_volume 7285(3)
_computing_cell_refinement 'XSCANS 2.2 (Siemens Corp., 1994)'
_computing_data_collection 'XSCANS 2.2 (Siemens Corp., 1994)'
_computing_data_reduction 'XSCANS 2.2 (Siemens Corp., 1994)'
_computing_molecular_graphics 'XP in SHELXTL/PC 4.11 (Siemens, 1995)'
_computing_publication_material 'XCIF in SHELXTL/PC 4.11 (Siemens, 1995)'
_computing_structure_refinement 'XL in SHELXTL/PC 4.11 (Siemens, 1995)'
_computing_structure_solution 'XS in SHELXTL/PC 4.11 (Siemens, 1995)'
_diffrn_ambient_temperature 293(2)
_diffrn_measured_fraction_theta_full 0.855
_diffrn_measured_fraction_theta_max 0.855
_diffrn_measurement_device_type 'Siemens P4'
_diffrn_measurement_method \w-scans
_diffrn_radiation_monochromator graphite
_diffrn_radiation_source 'fine-focus sealed tube'
_diffrn_radiation_type MoK\a
_diffrn_radiation_wavelength 0.71073
_diffrn_reflns_av_R_equivalents 0.0712
_diffrn_reflns_av_sigmaI/netI 0.1739
_diffrn_reflns_limit_h_max 21
_diffrn_reflns_limit_h_min -1
_diffrn_reflns_limit_k_max 18
_diffrn_reflns_limit_k_min -1
_diffrn_reflns_limit_l_max 30
_diffrn_reflns_limit_l_min -31
_diffrn_reflns_number 12837
_diffrn_reflns_theta_full 25.00
_diffrn_reflns_theta_max 25.00
_diffrn_reflns_theta_min 1.82
_diffrn_standards_decay_% 11.6
_diffrn_standards_interval_count 100
_diffrn_standards_number 3
_exptl_absorpt_coefficient_mu 1.516
_exptl_absorpt_correction_T_max 0.484
_exptl_absorpt_correction_T_min 0.395
_exptl_absorpt_correction_type psi-scans
_exptl_absorpt_process_details 'XSCANS 2.2 (Siemens Corp., 1994)'
_exptl_crystal_colour 'dark green'
_exptl_crystal_density_diffrn 1.578
_exptl_crystal_density_method 'not measured'
_exptl_crystal_description block
_exptl_crystal_F_000 3560
_exptl_crystal_size_max 0.40
_exptl_crystal_size_mid 0.30
_exptl_crystal_size_min 0.25
_refine_diff_density_max 0.515
_refine_diff_density_min -0.408
_refine_diff_density_rms 0.105
_refine_ls_extinction_method none
_refine_ls_goodness_of_fit_ref 0.961
_refine_ls_hydrogen_treatment geom
_refine_ls_matrix_type full
_refine_ls_number_parameters 855
_refine_ls_number_reflns 10960
_refine_ls_number_restraints 36
_refine_ls_restrained_S_all 0.959
_refine_ls_R_factor_all 0.1875
_refine_ls_R_factor_gt 0.0887
_refine_ls_shift/su_max 0.000
_refine_ls_shift/su_mean 0.000
_refine_ls_structure_factor_coef Fsqd
_refine_ls_weighting_details 'calc w=1/[\s^2^(Fo^2^)+(0.0675P)^2^+0.0000P] where P=(Fo^2^+2Fc^2^)/3'
_refine_ls_weighting_scheme calc
_refine_ls_wR_factor_gt 0.1564
_refine_ls_wR_factor_ref 0.1918
_reflns_number_gt 5064
_reflns_number_total 10960
_reflns_threshold_expression >2sigma(I)
_cod_data_source_file b007773i.txt
_cod_data_source_block eric
_cod_original_sg_symbol_H-M 'P 1 2(1)/n 1'
_cod_database_code 7115102

loop_
_symmetry_equiv_pos_as_xyz
'x, y, z'
'-x+1/2, y+1/2, -z+1/2'
'-x, -y, -z'
'x-1/2, -y-1/2, z-1/2'

loop_
_atom_site_label
_atom_site_type_symbol
_atom_site_fract_x
_atom_site_fract_y
_atom_site_fract_z
_atom_site_U_iso_or_equiv
_atom_site_adp_type
_atom_site_occupancy
_atom_site_symmetry_multiplicity
_atom_site_calc_flag
_atom_site_refinement_flags
_atom_site_disorder_assembly
_atom_site_disorder_group
Cr1 Cr 1.00632(11) 0.21027(12) 0.44892(7) 0.0416(5) Uani 1 1 d . . .
Cr2 Cr 0.90510(11) 0.30081(12) 0.36449(6) 0.0411(5) Uani 1 1 d . A .
Cr3 Cr 0.83721(11) 0.46796(12) 0.33254(7) 0.0425(5) Uani 1 1 d . A .
Cr4 Cr 0.83468(12) 0.64684(12) 0.36537(7) 0.0449(6) Uani 1 1 d . A .
Cr5 Cr 0.89557(11) 0.76945(11) 0.44797(6) 0.0421(5) Uani 1 1 d . A .
O1 O 0.9227(4) 0.2933(4) 0.4398(3) 0.0347(18) Uani 1 1 d . . .
C1A C 0.8655(13) 0.2882(15) 0.4684(8) 0.074(7) Uani 0.66 1 d P A 1
H11 H 0.8868 0.2848 0.5045 0.111 Uiso 0.66 1 calc PR A 1
H12 H 0.8353 0.2392 0.4586 0.111 Uiso 0.66 1 calc PR A 1
H13 H 0.8337 0.3371 0.4626 0.111 Uiso 0.66 1 calc PR A 1
C1B C 0.905(3) 0.355(3) 0.4771(13) 0.077(15) Uani 0.34 1 d P A 2
H14 H 0.9191 0.3337 0.5115 0.116 Uiso 0.34 1 calc PR A 2
H15 H 0.8505 0.3662 0.4711 0.116 Uiso 0.34 1 calc PR A 2
H16 H 0.9320 0.4059 0.4732 0.116 Uiso 0.34 1 calc PR A 2
O2 O 1.0077(4) 0.2509(4) 0.3790(2) 0.039(2) Uani 1 1 d . . .
C2 C 1.0435(7) 0.2120(8) 0.3410(4) 0.063(4) Uani 1 1 d . A .
H21 H 1.0355 0.2450 0.3100 0.094 Uiso 1 1 calc R . .
H22 H 1.0220 0.1572 0.3339 0.094 Uiso 1 1 calc R . .
H23 H 1.0974 0.2072 0.3532 0.094 Uiso 1 1 calc R . .
O3 O 0.9319(5) 0.1208(5) 0.4237(3) 0.053(2) Uani 1 1 d . . .
C3 C 0.8749(8) 0.1250(8) 0.3885(5) 0.055(4) Uani 1 1 d . A .
C4 C 0.8230(8) 0.0507(9) 0.3811(5) 0.089(5) Uani 1 1 d . . .
H41 H 0.7821 0.0613 0.3531 0.134 Uiso 1 1 calc R A .
H42 H 0.8020 0.0406 0.4123 0.134 Uiso 1 1 calc R . .
H43 H 0.8515 0.0025 0.3731 0.134 Uiso 1 1 calc R . .
O4 O 0.8553(5) 0.1878(5) 0.3601(3) 0.054(2) Uani 1 1 d . . .
O5 O 0.9377(4) 0.4183(4) 0.3608(3) 0.040(2) Uani 1 1 d . . .
C5A C 1.0066(10) 0.4420(10) 0.3439(7) 0.056(5) Uani 0.71 1 d P A 1
H51 H 1.0114 0.5019 0.3451 0.085 Uiso 0.71 1 calc PR A 1
H52 H 1.0062 0.4229 0.3090 0.085 Uiso 0.71 1 calc PR A 1
H53 H 1.0492 0.4173 0.3660 0.085 Uiso 0.71 1 calc PR A 1
C5B C 0.994(2) 0.463(3) 0.3958(16) 0.063(13) Uiso 0.29 1 d P A 2
H54 H 0.9982 0.5191 0.3838 0.095 Uiso 0.29 1 calc PR A 2
H55 H 1.0430 0.4352 0.3973 0.095 Uiso 0.29 1 calc PR A 2
H56 H 0.9798 0.4634 0.4297 0.095 Uiso 0.29 1 calc PR A 2
O6 O 0.8053(4) 0.3603(4) 0.3577(3) 0.042(2) Uani 1 1 d . . .
C6 C 0.7359(7) 0.3185(8) 0.3406(5) 0.066(4) Uani 1 1 d . A .
H61 H 0.7346 0.2668 0.3593 0.099 Uiso 1 1 calc R . .
H62 H 0.7319 0.3068 0.3042 0.099 Uiso 1 1 calc R . .
H63 H 0.6938 0.3532 0.3466 0.099 Uiso 1 1 calc R . .
O7 O 0.8981(4) 0.2935(5) 0.2884(3) 0.048(2) Uani 1 1 d . . .
C7 C 0.8742(8) 0.3478(8) 0.2547(5) 0.052(4) Uani 1 1 d . A .
C8 C 0.8774(9) 0.3260(8) 0.1989(4) 0.072(5) Uani 1 1 d . . .
H81 H 0.8579 0.3721 0.1771 0.108 Uiso 1 1 calc R A .
H82 H 0.8467 0.2772 0.1894 0.108 Uiso 1 1 calc R . .
H83 H 0.9295 0.3150 0.1946 0.108 Uiso 1 1 calc R . .
O8 O 0.8456(4) 0.4187(5) 0.2644(3) 0.044(2) Uani 1 1 d . . .
O9 O 0.8256(4) 0.5347(5) 0.3937(3) 0.045(2) Uani 1 1 d . . .
C9 C 0.7727(10) 0.5155(10) 0.4266(6) 0.109(6) Uani 1 1 d . A .
H91 H 0.7774 0.4575 0.4361 0.164 Uiso 1 1 calc R . .
H92 H 0.7218 0.5262 0.4090 0.164 Uiso 1 1 calc R . .
H93 H 0.7827 0.5496 0.4571 0.164 Uiso 1 1 calc R . .
O10 O 0.8790(4) 0.5772(4) 0.3149(3) 0.042(2) Uani 1 1 d . . .
C10 C 0.8880(9) 0.6029(8) 0.2639(4) 0.082(5) Uani 1 1 d . A .
H101 H 0.9094 0.6582 0.2651 0.123 Uiso 1 1 calc R . .
H102 H 0.8389 0.6029 0.2421 0.123 Uiso 1 1 calc R . .
H103 H 0.9217 0.5647 0.2501 0.123 Uiso 1 1 calc R . .
O11 O 0.7321(4) 0.5020(5) 0.3003(3) 0.049(2) Uani 1 1 d . . .
C11 C 0.7003(7) 0.5722(9) 0.3022(4) 0.048(4) Uani 1 1 d . A .
C12 C 0.6210(7) 0.5838(9) 0.2725(5) 0.090(5) Uani 1 1 d . . .
H121 H 0.6035 0.5321 0.2561 0.135 Uiso 1 1 calc R A .
H122 H 0.6220 0.6263 0.2466 0.135 Uiso 1 1 calc R . .
H123 H 0.5868 0.6006 0.2958 0.135 Uiso 1 1 calc R . .
O12 O 0.7309(5) 0.6354(5) 0.3258(3) 0.055(2) Uani 1 1 d . . .
O13 O 0.9318(4) 0.6773(5) 0.4090(3) 0.037(2) Uani 1 1 d . . .
C13A C 0.9996(15) 0.6815(14) 0.3889(9) 0.076(8) Uani 0.60 1 d PU A 1
H131 H 1.0070 0.6302 0.3712 0.114 Uiso 0.60 1 calc PR A 1
H132 H 1.0415 0.6898 0.4165 0.114 Uiso 0.60 1 calc PR A 1
H133 H 0.9973 0.7274 0.3650 0.114 Uiso 0.60 1 calc PR A 1
C13B C 0.9947(18) 0.622(2) 0.4275(13) 0.063(10) Uani 0.40 1 d PU A 2
H134 H 1.0011 0.5820 0.4010 0.095 Uiso 0.40 1 calc PR A 2
H135 H 0.9841 0.5927 0.4578 0.095 Uiso 0.40 1 calc PR A 2
H136 H 1.0409 0.6540 0.4362 0.095 Uiso 0.40 1 calc PR A 2
O14 O 0.8008(4) 0.7100(5) 0.4208(3) 0.041(2) Uani 1 1 d . . .
C14 C 0.7273(8) 0.7421(9) 0.4230(5) 0.074(5) Uani 1 1 d . A .
H141 H 0.7274 0.7708 0.4553 0.111 Uiso 1 1 calc R . .
H142 H 0.6910 0.6969 0.4204 0.111 Uiso 1 1 calc R . .
H143 H 0.7131 0.7804 0.3949 0.111 Uiso 1 1 calc R . .
O15 O 0.8450(6) 0.7501(5) 0.3234(3) 0.065(3) Uani 1 1 d . . .
C15 C 0.8712(7) 0.8194(7) 0.3382(5) 0.044(3) Uani 1 1 d . A .
C16 C 0.8801(9) 0.8823(9) 0.2971(5) 0.086(5) Uani 1 1 d . . .
H161 H 0.9010 0.9332 0.3129 0.130 Uiso 1 1 calc R A .
H162 H 0.8310 0.8935 0.2769 0.130 Uiso 1 1 calc R . .
H163 H 0.9141 0.8604 0.2750 0.130 Uiso 1 1 calc R . .
O16 O 0.8900(5) 0.8406(5) 0.3848(3) 0.060(3) Uani 1 1 d . . .
O17 O 0.9143(4) 0.7142(4) 0.5159(2) 0.0352(18) Uani 1 1 d . . .
C17A C 0.8589(12) 0.6796(15) 0.5400(8) 0.065(7) Uani 0.62 1 d P A 1
H171 H 0.8819 0.6562 0.5726 0.098 Uiso 0.62 1 calc PR A 1
H172 H 0.8332 0.6361 0.5186 0.098 Uiso 0.62 1 calc PR A 1
H173 H 0.8226 0.7219 0.5458 0.098 Uiso 0.62 1 calc PR A 1
C17B C 0.900(2) 0.628(2) 0.5273(14) 0.069(12) Uiso 0.38 1 d P A 2
H174 H 0.9157 0.6178 0.5637 0.103 Uiso 0.38 1 calc PR A 2
H175 H 0.9296 0.5924 0.5079 0.103 Uiso 0.38 1 calc PR A 2
H176 H 0.8469 0.6156 0.5179 0.103 Uiso 0.38 1 calc PR A 2
O18 O 0.9959(4) 0.8158(5) 0.4777(3) 0.042(2) Uani 1 1 d . . .
C18 C 1.0307(7) 0.8880(9) 0.4588(5) 0.073(5) Uani 1 1 d . A .
H181 H 1.0241 0.8861 0.4216 0.110 Uiso 1 1 calc R . .
H182 H 1.0843 0.8887 0.4724 0.110 Uiso 1 1 calc R . .
H183 H 1.0069 0.9377 0.4695 0.110 Uiso 1 1 calc R . .
O19 O 0.8422(5) 0.8627(5) 0.4773(3) 0.048(2) Uani 1 1 d . . .
C19 C 0.8556(8) 0.8958(7) 0.5221(5) 0.049(3) Uani 1 1 d . A .
C20 C 0.8029(7) 0.9628(7) 0.5361(4) 0.061(4) Uani 1 1 d . . .
H201 H 0.8203 0.9816 0.5707 0.092 Uiso 1 1 calc R A .
H202 H 0.7520 0.9406 0.5338 0.092 Uiso 1 1 calc R . .
H203 H 0.8027 1.0089 0.5125 0.092 Uiso 1 1 calc R . .
O20 O 0.9140(5) 0.8760(4) 0.5559(3) 0.049(2) Uani 1 1 d . . .
Cr6 Cr 0.61539(11) 0.64250(12) 0.65311(7) 0.0422(5) Uani 1 1 d . . .
Cr7 Cr 0.52952(11) 0.76899(12) 0.58199(6) 0.0430(5) Uani 1 1 d . B .
Cr8 Cr 0.42942(11) 0.79599(12) 0.48020(6) 0.0430(5) Uani 1 1 d . B .
Cr9 Cr 0.35459(11) 0.70560(12) 0.38559(7) 0.0428(5) Uani 1 1 d . B .
Cr10 Cr 0.33919(11) 0.53758(12) 0.33447(7) 0.0423(5) Uani 1 1 d . B .
O21 O 0.6004(4) 0.6749(5) 0.5794(3) 0.039(2) Uani 1 1 d . . .
C21A C 0.6616(14) 0.6745(13) 0.5498(7) 0.078(7) Uani 0.67 1 d P B 1
H211 H 0.6882 0.6220 0.5544 0.117 Uiso 0.67 1 calc PR B 1
H212 H 0.6965 0.7193 0.5612 0.117 Uiso 0.67 1 calc PR B 1
H213 H 0.6414 0.6821 0.5138 0.117 Uiso 0.67 1 calc PR B 1
C21B C 0.609(3) 0.630(3) 0.5395(18) 0.094(18) Uiso 0.33 1 d P B 2
H214 H 0.6466 0.5873 0.5495 0.141 Uiso 0.33 1 calc PR B 2
H215 H 0.6249 0.6647 0.5133 0.141 Uiso 0.33 1 calc PR B 2
H216 H 0.5608 0.6036 0.5260 0.141 Uiso 0.33 1 calc PR B 2
O22 O 0.5196(4) 0.7084(5) 0.6461(2) 0.042(2) Uani 1 1 d . . .
C22 C 0.4834(7) 0.7376(9) 0.6853(4) 0.065(4) Uani 1 1 d . B .
H221 H 0.4865 0.6962 0.7122 0.097 Uiso 1 1 calc R . .
H222 H 0.4306 0.7487 0.6721 0.097 Uiso 1 1 calc R . .
H223 H 0.5078 0.7882 0.6991 0.097 Uiso 1 1 calc R . .
O23 O 0.6800(5) 0.7440(6) 0.6706(3) 0.059(3) Uani 1 1 d . . .
C23 C 0.6731(7) 0.8142(9) 0.6493(5) 0.051(4) Uani 1 1 d . B .
C24 C 0.7348(6) 0.8788(7) 0.6673(5) 0.059(4) Uani 1 1 d . . .
H241 H 0.7236 0.9298 0.6482 0.088 Uiso 1 1 calc R B .
H242 H 0.7838 0.8577 0.6616 0.088 Uiso 1 1 calc R . .
H243 H 0.7361 0.8895 0.7036 0.088 Uiso 1 1 calc R . .
O24 O 0.6179(4) 0.8381(5) 0.6155(3) 0.049(2) Uani 1 1 d . . .
O25 O 0.4393(4) 0.7196(5) 0.5392(2) 0.040(2) Uani 1 1 d . . .
C25A C 0.3768(10) 0.6828(14) 0.5587(8) 0.058(6) Uani 0.63 1 d P B 1
H251 H 0.3955 0.6476 0.5877 0.087 Uiso 0.63 1 calc PR B 1
H252 H 0.3473 0.6497 0.5321 0.087 Uiso 0.63 1 calc PR B 1
H253 H 0.3449 0.7260 0.5695 0.087 Uiso 0.63 1 calc PR B 1
C25B C 0.413(2) 0.638(2) 0.5410(14) 0.065(11) Uiso 0.37 1 d P B 2
H254 H 0.4270 0.6163 0.5754 0.097 Uiso 0.37 1 calc PR B 2
H255 H 0.4357 0.6041 0.5171 0.097 Uiso 0.37 1 calc PR B 2
H256 H 0.3583 0.6373 0.5318 0.097 Uiso 0.37 1 calc PR B 2
O26 O 0.5347(4) 0.8173(5) 0.5136(3) 0.042(2) Uani 1 1 d . . .
C26 C 0.5791(7) 0.8901(8) 0.5047(4) 0.072(5) Uani 1 1 d . B .
H261 H 0.6288 0.8865 0.5255 0.107 Uiso 1 1 calc R . .
H262 H 0.5534 0.9396 0.5141 0.107 Uiso 1 1 calc R . .
H263 H 0.5845 0.8929 0.4688 0.107 Uiso 1 1 calc R . .
O27 O 0.4654(5) 0.8636(5) 0.5989(3) 0.053(2) Uani 1 1 d . . .
C27 C 0.4114(7) 0.8996(8) 0.5703(5) 0.046(3) Uani 1 1 d . B .
C28 C 0.3726(8) 0.9679(8) 0.5943(4) 0.071(4) Uani 1 1 d . . .
H281 H 0.3327 0.9910 0.5692 0.106 Uiso 1 1 calc R B .
H282 H 0.4091 1.0109 0.6062 0.106 Uiso 1 1 calc R . .
H283 H 0.3509 0.9462 0.6231 0.106 Uiso 1 1 calc R . .
O28 O 0.3885(5) 0.8841(5) 0.5228(3) 0.053(2) Uani 1 1 d . . .
O29 O 0.4539(4) 0.7130(4) 0.4310(3) 0.0368(19) Uani 1 1 d . . .
C29A C 0.5238(9) 0.7154(12) 0.4122(7) 0.059(5) Uani 0.70 1 d P B 1
H291 H 0.5260 0.6699 0.3884 0.089 Uiso 0.70 1 calc PR B 1
H292 H 0.5651 0.7102 0.4405 0.089 Uiso 0.70 1 calc PR B 1
H293 H 0.5283 0.7676 0.3947 0.089 Uiso 0.70 1 calc PR B 1
C29B C 0.507(2) 0.641(3) 0.4415(15) 0.057(12) Uiso 0.31 1 d P B 2
H294 H 0.5086 0.6101 0.4100 0.085 Uiso 0.31 1 calc PR B 2
H295 H 0.4902 0.6045 0.4667 0.085 Uiso 0.31 1 calc PR B 2
H296 H 0.5580 0.6608 0.4545 0.085 Uiso 0.31 1 calc PR B 2
O30 O 0.3273(5) 0.7589(5) 0.4479(3) 0.047(2) Uani 1 1 d . . .
C30 C 0.2605(7) 0.8075(9) 0.4475(5) 0.070(4) Uani 1 1 d . B .
H301 H 0.2171 0.7776 0.4297 0.106 Uiso 1 1 calc R . .
H302 H 0.2660 0.8595 0.4300 0.106 Uiso 1 1 calc R . .
H303 H 0.2528 0.8185 0.4824 0.106 Uiso 1 1 calc R . .
O31 O 0.4329(5) 0.8848(5) 0.4264(3) 0.050(2) Uani 1 1 d . . .
C31 C 0.4075(7) 0.8789(8) 0.3783(5) 0.050(3) Uani 1 1 d . B .
C32 C 0.4211(8) 0.9533(7) 0.3445(4) 0.068(4) Uani 1 1 d . . .
H321 H 0.4470 0.9967 0.3658 0.102 Uiso 1 1 calc R B .
H322 H 0.3728 0.9739 0.3273 0.102 Uiso 1 1 calc R . .
H323 H 0.4520 0.9361 0.3193 0.102 Uiso 1 1 calc R . .
O32 O 0.3738(5) 0.8164(5) 0.3558(3) 0.053(2) Uani 1 1 d . . .
O33 O 0.3347(4) 0.5888(5) 0.4022(3) 0.041(2) Uani 1 1 d . . .
C33 C 0.2776(10) 0.5662(8) 0.4318(5) 0.093(6) Uani 1 1 d . B .
H331 H 0.2769 0.5064 0.4356 0.139 Uiso 1 1 calc R . .
H332 H 0.2286 0.5849 0.4146 0.139 Uiso 1 1 calc R . .
H333 H 0.2885 0.5918 0.4654 0.139 Uiso 1 1 calc R . .
O34 O 0.3916(4) 0.6442(5) 0.3298(3) 0.046(2) Uani 1 1 d . . .
C34 C 0.4051(8) 0.6820(8) 0.2820(4) 0.065(4) Uani 1 1 d . B .
H341 H 0.4317 0.7341 0.2892 0.097 Uiso 1 1 calc R . .
H342 H 0.3570 0.6921 0.2602 0.097 Uiso 1 1 calc R . .
H343 H 0.4357 0.6450 0.2646 0.097 Uiso 1 1 calc R . .
O35 O 0.2494(4) 0.7141(5) 0.3463(3) 0.052(2) Uani 1 1 d . . .
C35 C 0.2122(7) 0.6597(8) 0.3185(5) 0.045(3) Uani 1 1 d . B .
C36 C 0.1320(7) 0.6796(8) 0.2944(4) 0.065(4) Uani 1 1 d . . .
H361 H 0.1106 0.6328 0.2741 0.098 Uiso 1 1 calc R B .
H362 H 0.1321 0.7279 0.2725 0.098 Uiso 1 1 calc R . .
H363 H 0.1016 0.6910 0.3210 0.098 Uiso 1 1 calc R . .
O36 O 0.2385(4) 0.5897(5) 0.3064(3) 0.045(2) Uani 1 1 d . . .
O37 O 0.4312(4) 0.4687(5) 0.3571(3) 0.039(2) Uani 1 1 d . . .
C37A C 0.5050(15) 0.4864(15) 0.3405(10) 0.069(9) Uani 0.50 1 d P B 1
H371 H 0.5191 0.5436 0.3484 0.103 Uiso 0.50 1 calc PR B 1
H372 H 0.5010 0.4775 0.3039 0.103 Uiso 0.50 1 calc PR B 1
H373 H 0.5435 0.4499 0.3584 0.103 Uiso 0.50 1 calc PR B 1
C37B C 0.4899(16) 0.4912(16) 0.3990(10) 0.076(10) Uani 0.50 1 d PU B 2
H374 H 0.5036 0.5489 0.3957 0.115 Uiso 0.50 1 calc PR B 2
H375 H 0.5341 0.4565 0.3982 0.115 Uiso 0.50 1 calc PR B 2
H376 H 0.4713 0.4832 0.4313 0.115 Uiso 0.50 1 calc PR B 2
O38 O 0.2930(4) 0.4294(5) 0.3475(3) 0.039(2) Uani 1 1 d . . .
C38 C 0.2177(7) 0.4060(9) 0.3255(6) 0.086(5) Uani 1 1 d . B .
H381 H 0.2070 0.3508 0.3370 0.129 Uiso 1 1 calc R . .
H382 H 0.2132 0.4065 0.2885 0.129 Uiso 1 1 calc R . .
H383 H 0.1818 0.4450 0.3362 0.129 Uiso 1 1 calc R . .
O39 O 0.3452(5) 0.5054(5) 0.2613(3) 0.051(2) Uani 1 1 d . . .
C39 C 0.3640(8) 0.4353(9) 0.2444(5) 0.057(4) Uani 1 1 d . B .
C40 C 0.3630(4) 0.4284(4) 0.1865(2) 0.106(7) Uani 1 1 d U . .
H401 H 0.3493 0.4815 0.1705 0.159 Uiso 1 1 calc R B .
H402 H 0.3262 0.3869 0.1725 0.159 Uiso 1 1 calc R . .
H403 H 0.4130 0.4123 0.1798 0.159 Uiso 1 1 calc R . .
O40 O 0.3809(4) 0.3715(4) 0.2707(2) 0.054(2) Uani 1 1 d R . .

loop_
_atom_site_aniso_label
_atom_site_aniso_U_11
_atom_site_aniso_U_22
_atom_site_aniso_U_33
_atom_site_aniso_U_23
_atom_site_aniso_U_13
_atom_site_aniso_U_12
Cr1 0.0553(13) 0.0340(12) 0.0317(10) -0.0012(9) -0.0056(9) 0.0000(10)
Cr2 0.0549(13) 0.0344(12) 0.0295(10) -0.0008(9) -0.0072(9) -0.0006(10)
Cr3 0.0531(13) 0.0389(12) 0.0311(10) -0.0033(9) -0.0074(10) 0.0044(11)
Cr4 0.0629(14) 0.0368(12) 0.0305(10) -0.0022(9) -0.0069(10) 0.0038(11)
Cr5 0.0597(13) 0.0338(11) 0.0282(10) -0.0005(9) -0.0077(9) 0.0021(10)
O1 0.040(5) 0.029(4) 0.036(4) -0.003(4) 0.008(4) -0.001(4)
C1A 0.10(2) 0.064(17) 0.055(14) 0.019(14) -0.002(14) 0.001(16)
C1B 0.14(4) 0.06(3) 0.03(2) -0.01(2) -0.01(3) 0.05(3)
O2 0.048(5) 0.038(5) 0.028(4) -0.002(4) -0.004(4) 0.014(4)
C2 0.076(10) 0.066(10) 0.042(7) -0.009(7) -0.007(7) 0.027(8)
O3 0.060(6) 0.033(5) 0.059(5) 0.008(4) -0.012(5) -0.009(4)
C3 0.061(10) 0.048(9) 0.050(8) -0.013(7) -0.014(7) -0.007(8)
C4 0.075(11) 0.077(12) 0.098(12) 0.005(10) -0.038(10) -0.033(9)
O4 0.059(6) 0.038(5) 0.056(5) 0.000(5) -0.013(5) -0.009(5)
O5 0.047(5) 0.038(5) 0.032(4) -0.003(4) -0.006(4) -0.004(4)
C5A 0.060(13) 0.041(11) 0.072(14) 0.007(10) 0.023(11) -0.001(10)
O6 0.045(5) 0.032(5) 0.043(5) 0.001(4) -0.008(4) -0.004(4)
C6 0.047(9) 0.054(9) 0.095(11) -0.008(8) 0.003(8) -0.019(7)
O7 0.062(6) 0.037(5) 0.040(5) -0.010(4) -0.011(4) 0.007(5)
C7 0.071(10) 0.034(8) 0.046(8) -0.019(7) -0.010(7) 0.010(7)
C8 0.131(14) 0.054(9) 0.033(7) -0.002(7) 0.016(8) 0.009(9)
O8 0.062(6) 0.042(5) 0.026(4) -0.009(4) -0.002(4) 0.008(4)
O9 0.057(6) 0.041(5) 0.033(4) 0.006(4) -0.005(4) -0.002(4)
C9 0.176(19) 0.069(12) 0.082(12) -0.003(10) 0.021(13) -0.007(13)
O10 0.062(6) 0.032(5) 0.032(4) -0.003(4) 0.009(4) 0.009(4)
C10 0.157(16) 0.052(9) 0.040(8) 0.005(7) 0.028(9) 0.001(10)
O11 0.052(6) 0.054(6) 0.032(5) -0.007(4) -0.021(4) 0.013(5)
C11 0.049(8) 0.065(10) 0.024(6) -0.002(6) -0.012(6) 0.027(8)
C12 0.056(10) 0.080(11) 0.116(13) -0.026(10) -0.041(9) 0.030(9)
O12 0.064(6) 0.048(6) 0.040(5) -0.020(4) -0.027(4) 0.005(5)
O13 0.034(5) 0.037(5) 0.038(4) 0.001(4) -0.002(4) 0.005(4)
C13A 0.11(2) 0.047(16) 0.065(16) -0.045(13) -0.010(16) -0.016(15)
C13B 0.06(2) 0.05(2) 0.09(3) -0.03(2) 0.02(2) 0.022(19)
O14 0.039(5) 0.038(5) 0.041(5) -0.008(4) -0.007(4) 0.009(4)
C14 0.081(11) 0.090(12) 0.050(8) -0.027(8) 0.008(8) 0.012(9)
O15 0.121(8) 0.026(5) 0.041(5) 0.008(4) -0.013(5) 0.006(5)
C15 0.065(9) 0.018(7) 0.048(8) 0.010(6) 0.001(7) 0.011(6)
C16 0.129(14) 0.084(12) 0.044(8) 0.020(8) 0.005(9) -0.007(11)
O16 0.107(7) 0.036(5) 0.031(4) 0.003(4) -0.010(5) -0.012(5)
O17 0.047(5) 0.026(4) 0.031(4) -0.001(4) -0.002(4) -0.004(4)
C17A 0.049(14) 0.076(18) 0.060(14) -0.002(13) -0.026(12) -0.029(14)
O18 0.051(5) 0.041(5) 0.031(4) 0.000(4) 0.000(4) -0.005(4)
C18 0.067(10) 0.088(12) 0.063(9) 0.013(9) 0.001(8) -0.046(9)
O19 0.068(6) 0.040(5) 0.028(4) -0.003(4) -0.013(4) 0.016(4)
C19 0.066(9) 0.026(7) 0.056(9) 0.021(7) 0.012(8) 0.010(7)
C20 0.059(9) 0.051(9) 0.066(9) -0.017(7) -0.012(7) 0.019(7)
O20 0.072(6) 0.034(5) 0.038(5) -0.002(4) -0.001(4) 0.022(4)
Cr6 0.0531(13) 0.0376(12) 0.0309(10) 0.0023(9) -0.0091(10) -0.0003(10)
Cr7 0.0561(13) 0.0360(12) 0.0314(10) 0.0009(9) -0.0101(10) -0.0007(10)
Cr8 0.0525(13) 0.0395(12) 0.0322(10) 0.0033(9) -0.0087(9) 0.0008(10)
Cr9 0.0539(13) 0.0362(12) 0.0333(10) 0.0032(9) -0.0091(9) -0.0012(10)
Cr10 0.0538(13) 0.0379(12) 0.0310(10) 0.0035(9) -0.0070(10) -0.0005(11)
O21 0.054(5) 0.038(5) 0.025(4) -0.004(4) 0.002(4) -0.001(4)
C21A 0.12(2) 0.063(16) 0.055(14) 0.039(12) 0.017(15) 0.004(15)
O22 0.053(5) 0.047(5) 0.024(4) 0.001(4) -0.004(4) 0.008(4)
C22 0.059(9) 0.103(12) 0.028(6) 0.005(8) -0.006(6) 0.013(8)
O23 0.061(6) 0.053(6) 0.052(5) 0.009(5) -0.023(5) 0.001(5)
C23 0.037(8) 0.069(11) 0.046(8) -0.003(8) 0.000(7) -0.003(8)
C24 0.043(8) 0.054(9) 0.071(9) 0.003(7) -0.019(7) -0.013(7)
O24 0.052(5) 0.035(5) 0.053(5) 0.001(4) -0.016(4) -0.017(4)
O25 0.041(5) 0.045(5) 0.033(4) 0.002(4) -0.005(4) -0.006(4)
C25A 0.019(11) 0.083(17) 0.072(15) 0.004(13) 0.004(10) 0.000(12)
O26 0.049(5) 0.039(5) 0.036(4) 0.001(4) -0.006(4) -0.007(4)
C26 0.066(10) 0.085(11) 0.054(8) 0.041(8) -0.022(7) -0.028(9)
O27 0.074(6) 0.046(5) 0.035(5) -0.004(4) -0.008(5) 0.015(5)
C27 0.042(8) 0.048(8) 0.054(8) -0.001(7) 0.021(7) 0.005(7)
C28 0.087(11) 0.076(11) 0.052(8) -0.011(8) 0.018(8) 0.009(9)
O28 0.070(6) 0.054(6) 0.030(4) 0.000(4) -0.010(4) 0.018(5)
O29 0.033(5) 0.035(5) 0.039(4) 0.002(4) -0.005(4) 0.007(4)
C29A 0.037(12) 0.070(15) 0.067(13) -0.019(12) -0.003(10) -0.001(11)
O30 0.055(5) 0.044(5) 0.038(5) -0.008(4) -0.004(4) -0.005(4)
C30 0.055(9) 0.086(12) 0.066(9) -0.001(9) -0.005(8) 0.010(9)
O31 0.075(6) 0.043(5) 0.027(4) 0.009(4) -0.011(4) -0.002(5)
C31 0.060(9) 0.052(9) 0.040(8) 0.016(7) 0.013(7) 0.005(7)
C32 0.114(12) 0.038(8) 0.045(8) 0.012(7) -0.011(8) -0.005(8)
O32 0.070(6) 0.042(6) 0.041(5) 0.005(4) -0.014(4) 0.000(5)
O33 0.043(5) 0.048(5) 0.032(4) 0.004(4) 0.001(4) -0.008(4)
C33 0.148(16) 0.048(10) 0.074(11) -0.017(8) -0.008(12) -0.004(11)
O34 0.059(5) 0.044(5) 0.030(4) 0.006(4) -0.003(4) -0.010(4)
C34 0.102(12) 0.052(9) 0.042(8) 0.005(7) 0.015(8) -0.016(8)
O35 0.052(5) 0.046(6) 0.051(5) 0.006(4) -0.015(4) 0.003(5)
C35 0.052(9) 0.044(9) 0.039(7) 0.005(7) 0.006(7) -0.003(7)
C36 0.056(9) 0.068(10) 0.060(8) 0.005(7) -0.031(7) -0.002(8)
O36 0.041(5) 0.049(5) 0.037(5) -0.002(4) -0.018(4) 0.004(4)
O37 0.044(5) 0.044(5) 0.025(4) 0.004(4) -0.004(4) 0.005(4)
C37A 0.09(2) 0.044(18) 0.07(2) 0.016(15) 0.005(18) -0.019(16)
C37B 0.09(2) 0.06(2) 0.07(2) 0.029(17) -0.023(18) -0.032(17)
O38 0.034(5) 0.043(5) 0.039(5) -0.001(4) -0.001(4) 0.005(4)
C38 0.057(10) 0.068(11) 0.128(14) 0.017(10) -0.002(10) 0.001(9)
O39 0.075(6) 0.040(5) 0.034(5) 0.006(4) -0.007(4) 0.007(5)
C39 0.078(11) 0.054(9) 0.035(8) 0.011(7) -0.004(7) -0.005(8)
C40 0.20(2) 0.083(12) 0.037(8) 0.014(8) 0.021(11) 0.050(13)
O40 0.081(6) 0.046(6) 0.030(4) 0.002(4) -0.007(4) 0.007(5)

loop_
_atom_type_symbol
_atom_type_description
_atom_type_scat_dispersion_real
_atom_type_scat_dispersion_imag
_atom_type_scat_source
C C 0.0033 0.0016 'International Tables Vol C Tables 4.2.6.8 and 6.1.1.4'
H H 0.0000 0.0000 'International Tables Vol C Tables 4.2.6.8 and 6.1.1.4'
O O 0.0106 0.0060 'International Tables Vol C Tables 4.2.6.8 and 6.1.1.4'
Cr Cr 0.3209 0.6236 'International Tables Vol C Tables 4.2.6.8 and 6.1.1.4'

loop_
_geom_angle_atom_site_label_1
_geom_angle_atom_site_label_2
_geom_angle_atom_site_label_3
_geom_angle
_geom_angle_site_symmetry_1
_geom_angle_site_symmetry_3
_geom_angle_publ_flag
O2 Cr1 O17 97.1(3) . 3_766 ?
O2 Cr1 O18 172.7(3) . 3_766 ?
O17 Cr1 O18 78.1(3) 3_766 3_766 ?
O2 Cr1 O1 77.3(3) . . ?
O17 Cr1 O1 96.4(3) 3_766 . ?
O18 Cr1 O1 97.7(3) 3_766 . ?
O2 Cr1 O3 91.8(3) . . ?
O17 Cr1 O3 170.0(3) 3_766 . ?
O18 Cr1 O3 93.4(3) 3_766 . ?
O1 Cr1 O3 89.9(3) . . ?
O2 Cr1 O20 93.4(3) . 3_766 ?
O17 Cr1 O20 89.7(3) 3_766 3_766 ?
O18 Cr1 O20 92.0(3) 3_766 3_766 ?
O1 Cr1 O20 169.4(3) . 3_766 ?
O3 Cr1 O20 85.4(3) . 3_766 ?
O1 Cr2 O2 77.3(3) . . ?
O1 Cr2 O5 96.0(3) . . ?
O2 Cr2 O5 97.4(3) . . ?
O1 Cr2 O7 171.1(3) . . ?
O2 Cr2 O7 94.8(3) . . ?
O5 Cr2 O7 88.9(3) . . ?
O1 Cr2 O6 96.9(3) . . ?
O2 Cr2 O6 172.7(3) . . ?
O5 Cr2 O6 78.6(3) . . ?
O7 Cr2 O6 91.3(3) . . ?
O1 Cr2 O4 90.1(3) . . ?
O2 Cr2 O4 91.7(3) . . ?
O5 Cr2 O4 169.9(3) . . ?
O7 Cr2 O4 86.0(3) . . ?
O6 Cr2 O4 92.8(3) . . ?
O6 Cr3 O9 97.6(3) . . ?
O6 Cr3 O8 91.1(3) . . ?
O9 Cr3 O8 170.3(3) . . ?
O6 Cr3 O10 173.0(3) . . ?
O9 Cr3 O10 78.5(3) . . ?
O8 Cr3 O10 93.3(3) . . ?
O6 Cr3 O5 79.0(3) . . ?
O9 Cr3 O5 96.5(3) . . ?
O8 Cr3 O5 89.4(3) . . ?
O10 Cr3 O5 95.5(3) . . ?
O6 Cr3 O11 94.8(3) . . ?
O9 Cr3 O11 89.3(3) . . ?
O8 Cr3 O11 85.5(3) . . ?
O10 Cr3 O11 91.0(3) . . ?
O5 Cr3 O11 172.0(3) . . ?
O14 Cr4 O9 98.1(3) . . ?
O14 Cr4 O12 94.1(3) . . ?
O9 Cr4 O12 89.4(3) . . ?
O14 Cr4 O13 77.3(3) . . ?
O9 Cr4 O13 97.0(3) . . ?
O12 Cr4 O13 169.9(3) . . ?
O14 Cr4 O10 173.3(3) . . ?
O9 Cr4 O10 78.6(3) . . ?
O12 Cr4 O10 91.7(3) . . ?
O13 Cr4 O10 97.3(3) . . ?
O14 Cr4 O15 92.6(3) . . ?
O9 Cr4 O15 168.9(3) . . ?
O12 Cr4 O15 86.8(4) . . ?
O13 Cr4 O15 88.3(3) . . ?
O10 Cr4 O15 91.1(3) . . ?
O13 Cr5 O14 77.1(3) . . ?
O13 Cr5 O17 96.3(3) . . ?
O14 Cr5 O17 97.2(3) . . ?
O13 Cr5 O18 98.2(3) . . ?
O14 Cr5 O18 173.1(3) . . ?
O17 Cr5 O18 78.2(3) . . ?
O13 Cr5 O19 169.4(3) . . ?
O14 Cr5 O19 94.2(3) . . ?
O17 Cr5 O19 90.6(3) . . ?
O18 Cr5 O19 91.0(3) . . ?
O13 Cr5 O16 88.6(3) . . ?
O14 Cr5 O16 92.6(3) . . ?
O17 Cr5 O16 169.8(3) . . ?
O18 Cr5 O16 92.3(3) . . ?
O19 Cr5 O16 85.8(3) . . ?
C1A O1 C1B 54(2) . . ?
C1A O1 Cr2 123.2(10) . . ?
C1B O1 Cr2 128.1(15) . . ?
C1A O1 Cr1 120.2(10) . . ?
C1B O1 Cr1 127.8(15) . . ?
Cr2 O1 Cr1 99.4(3) . . yes
C2 O2 Cr1 126.3(6) . . ?
C2 O2 Cr2 123.1(6) . . ?
Cr1 O2 Cr2 99.9(3) . . yes
C3 O3 Cr1 128.2(8) . . ?
O3 C3 O4 126.1(12) . . ?
O3 C3 C4 117.2(12) . . ?
O4 C3 C4 116.6(11) . . ?
C3 O4 Cr2 127.1(8) . . ?
C5A O5 C5B 61.1(18) . . ?
C5A O5 Cr2 122.9(8) . . ?
C5B O5 Cr2 128.4(18) . . ?
C5A O5 Cr3 122.9(8) . . ?
C5B O5 Cr3 122.5(18) . . ?
Cr2 O5 Cr3 98.5(3) . . yes
C6 O6 Cr3 126.4(7) . . ?
C6 O6 Cr2 121.3(7) . . ?
Cr3 O6 Cr2 98.8(3) . . yes
C7 O7 Cr2 128.6(7) . . ?
O7 C7 O8 124.7(11) . . ?
O7 C7 C8 117.2(11) . . ?
O8 C7 C8 118.0(11) . . ?
C7 O8 Cr3 128.2(8) . . ?
C9 O9 Cr4 122.5(8) . . ?
C9 O9 Cr3 123.1(8) . . ?
Cr4 O9 Cr3 99.4(3) . . yes
C10 O10 Cr3 124.9(7) . . ?
C10 O10 Cr4 125.1(7) . . ?
Cr3 O10 Cr4 98.0(3) . . yes
C11 O11 Cr3 128.2(8) . . ?
O11 C11 O12 124.9(11) . . ?
O11 C11 C12 118.4(12) . . ?
O12 C11 C12 116.7(11) . . ?
C11 O12 Cr4 128.7(8) . . ?
C13A O13 C13B 59.4(15) . . ?
C13A O13 Cr5 122.3(10) . . ?
C13B O13 Cr5 125.7(13) . . ?
C13A O13 Cr4 121.3(10) . . ?
C13B O13 Cr4 126.8(13) . . ?
Cr5 O13 Cr4 99.3(3) . . yes
C14 O14 Cr4 128.0(6) . . ?
C14 O14 Cr5 123.5(7) . . ?
Cr4 O14 Cr5 100.3(4) . . yes
C15 O15 Cr4 128.7(8) . . ?
O15 C15 O16 125.0(11) . . ?
O15 C15 C16 116.7(11) . . ?
O16 C15 C16 118.3(11) . . ?
C15 O16 Cr5 128.3(8) . . ?
C17A O17 C17B 50.0(16) . . ?
C17A O17 Cr5 124.7(9) . . ?
C17B O17 Cr5 127.3(15) . . ?
C17A O17 Cr1 123.0(9) . 3_766 ?
C17B O17 Cr1 128.5(15) . 3_766 ?
Cr5 O17 Cr1 98.9(3) . 3_766 yes
C18 O18 Cr5 125.1(7) . . ?
C18 O18 Cr1 125.6(7) . 3_766 ?
Cr5 O18 Cr1 98.8(3) . 3_766 yes
C19 O19 Cr5 129.5(7) . . ?
O19 C19 O20 122.9(11) . . ?
O19 C19 C20 119.0(11) . . ?
O20 C19 C20 118.0(11) . . ?
C19 O20 Cr1 128.7(8) . 3_766 ?
O37 Cr6 O21 96.6(3) 3_666 . ?
O37 Cr6 O22 97.7(3) 3_666 . ?
O21 Cr6 O22 77.6(3) . . ?
O37 Cr6 O38 78.5(3) 3_666 3_666 ?
O21 Cr6 O38 97.5(3) . 3_666 ?
O22 Cr6 O38 173.5(3) . 3_666 ?
O37 Cr6 O40 89.0(3) 3_666 3_666 ?
O21 Cr6 O40 169.4(3) . 3_666 ?
O22 Cr6 O40 92.8(3) . 3_666 ?
O38 Cr6 O40 92.4(3) 3_666 3_666 ?
O37 Cr6 O23 169.1(3) 3_666 . ?
O21 Cr6 O23 89.8(3) . . ?
O22 Cr6 O23 92.3(3) . . ?
O38 Cr6 O23 91.9(3) 3_666 . ?
O40 Cr6 O23 86.1(3) 3_666 . ?
O21 Cr7 O26 98.6(3) . . ?
O21 Cr7 O25 98.0(3) . . ?
O26 Cr7 O25 77.7(3) . . ?
O21 Cr7 O22 78.1(3) . . ?
O26 Cr7 O22 173.2(3) . . ?
O25 Cr7 O22 96.7(3) . . ?
O21 Cr7 O27 169.0(3) . . ?
O26 Cr7 O27 90.7(3) . . ?
O25 Cr7 O27 89.5(3) . . ?
O22 Cr7 O27 93.2(3) . . ?
O21 Cr7 O24 88.8(3) . . ?
O26 Cr7 O24 92.2(3) . . ?
O25 Cr7 O24 168.6(3) . . ?
O22 Cr7 O24 93.7(3) . . ?
O27 Cr7 O24 85.1(3) . . ?
O29 Cr8 O25 95.5(3) . . ?
O29 Cr8 O26 96.9(3) . . ?
O25 Cr8 O26 78.1(3) . . ?
O29 Cr8 O30 78.0(3) . . ?
O25 Cr8 O30 96.6(3) . . ?
O26 Cr8 O30 172.4(3) . . ?
O29 Cr8 O28 170.7(3) . . ?
O25 Cr8 O28 89.7(3) . . ?
O26 Cr8 O28 91.7(3) . . ?
O30 Cr8 O28 93.8(3) . . ?
O29 Cr8 O31 89.1(3) . . ?
O25 Cr8 O31 170.8(3) . . ?
O26 Cr8 O31 93.4(3) . . ?
O30 Cr8 O31 92.2(3) . . ?
O28 Cr8 O31 87.0(3) . . ?
O34 Cr9 O33 77.3(3) . . ?
O34 Cr9 O30 172.5(3) . . ?
O33 Cr9 O30 98.8(3) . . ?
O34 Cr9 O29 96.4(3) . . ?
O33 Cr9 O29 95.6(3) . . ?
O30 Cr9 O29 77.5(3) . . ?
O34 Cr9 O32 93.3(3) . . ?
O33 Cr9 O32 169.7(3) . . ?
O30 Cr9 O32 91.1(3) . . ?
O29 Cr9 O32 89.5(3) . . ?
O34 Cr9 O35 92.5(3) . . ?
O33 Cr9 O35 89.7(3) . . ?
O30 Cr9 O35 94.0(3) . . ?
O29 Cr9 O35 170.5(3) . . ?
O32 Cr9 O35 86.5(3) . . ?
O34 Cr10 O33 77.2(3) . . ?
O34 Cr10 O38 173.3(3) . . ?
O33 Cr10 O38 97.7(3) . . ?
O34 Cr10 O37 97.4(3) . . ?
O33 Cr10 O37 96.2(3) . . ?
O38 Cr10 O37 78.6(3) . . ?
O34 Cr10 O36 91.0(3) . . ?
O33 Cr10 O36 90.0(3) . . ?
O38 Cr10 O36 93.4(3) . . ?
O37 Cr10 O36 170.5(3) . . ?
O34 Cr10 O39 93.9(3) . . ?
O33 Cr10 O39 170.3(3) . . ?
O38 Cr10 O39 91.4(3) . . ?
O37 Cr10 O39 88.9(3) . . ?
O36 Cr10 O39 86.1(3) . . ?
C21B O21 C21A 51(2) . . ?
C21B O21 Cr7 127(2) . . ?
C21A O21 Cr7 124.3(9) . . ?
C21B O21 Cr6 129(2) . . ?
C21A O21 Cr6 122.1(9) . . ?
Cr7 O21 Cr6 99.1(3) . . yes
C22 O22 Cr7 125.7(7) . . ?
C22 O22 Cr6 127.0(6) . . ?
Cr7 O22 Cr6 98.8(3) . . yes
C23 O23 Cr6 127.9(8) . . ?
O23 C23 O24 126.3(12) . . ?
O23 C23 C24 117.0(11) . . ?
O24 C23 C24 116.6(12) . . ?
C23 O24 Cr7 127.0(8) . . ?
C25B O25 C25A 46.6(16) . . ?
C25B O25 Cr8 128.6(15) . . ?
C25A O25 Cr8 124.4(9) . . ?
C25B O25 Cr7 127.2(16) . . ?
C25A O25 Cr7 124.9(9) . . ?
Cr8 O25 Cr7 99.5(3) . . yes
C26 O26 Cr8 124.9(6) . . ?
C26 O26 Cr7 124.5(6) . . ?
Cr8 O26 Cr7 99.4(3) . . yes
C27 O27 Cr7 128.6(8) . . ?
O27 C27 O28 126.2(11) . . ?
O27 C27 C28 116.3(11) . . ?
O28 C27 C28 117.4(11) . . ?
C27 O28 Cr8 126.6(8) . . ?
C29A O29 C29B 61.1(17) . . ?
C29A O29 Cr8 121.0(9) . . ?
C29B O29 Cr8 127.4(15) . . ?
C29A O29 Cr9 122.9(8) . . ?
C29B O29 Cr9 123.1(16) . . ?
Cr8 O29 Cr9 99.9(3) . . yes
C30 O30 Cr9 123.0(7) . . ?
C30 O30 Cr8 123.3(7) . . ?
Cr9 O30 Cr8 99.3(4) . . yes
C31 O31 Cr8 126.7(8) . . ?
O32 C31 O31 126.1(11) . . ?
O32 C31 C32 116.9(10) . . ?
O31 C31 C32 116.9(12) . . ?
C31 O32 Cr9 128.3(7) . . ?
C33 O33 Cr9 122.2(8) . . ?
C33 O33 Cr10 121.4(7) . . ?
Cr9 O33 Cr10 99.3(3) . . yes
C34 O34 Cr10 124.3(7) . . ?
C34 O34 Cr9 123.9(7) . . ?
Cr10 O34 Cr9 100.1(4) . . yes
C35 O35 Cr9 128.2(8) . . ?
O35 C35 O36 125.2(12) . . ?
O35 C35 C36 118.4(12) . . ?
O36 C35 C36 116.3(11) . . ?
C35 O36 Cr10 127.9(8) . . ?
C37B O37 C37A 66.8(14) . . ?
C37B O37 Cr6 124.8(11) . 3_666 ?
C37A O37 Cr6 120.7(11) . 3_666 ?
C37B O37 Cr10 123.6(13) . . ?
C37A O37 Cr10 122.2(11) . . ?
Cr6 O37 Cr10 98.9(3) . 3_666 yes
C38 O38 Cr10 123.5(7) . . ?
C38 O38 Cr6 124.1(8) . 3_666 ?
Cr10 O38 Cr6 98.4(3) 3_666 . yes
C39 O39 Cr10 128.0(8) . . ?
O40 C39 O39 125.9(11) . . ?
O40 C39 C40 117.4(11) . . ?
O39 C39 C40 116.7(10) . . ?
C39 O40 Cr6 127.9(8) . 3_666 ?

loop_
_geom_bond_atom_site_label_1
_geom_bond_atom_site_label_2
_geom_bond_distance
_geom_bond_site_symmetry_2
_geom_bond_publ_flag
Cr1 O17 1.966(7) 3_766 ?
Cr1 O18 1.968(7) 3_766 ?
Cr1 O20 1.988(8) 3_766 ?
Cr1 O1 1.971(7) . yes
O1 Cr2 1.948(7) . yes
Cr1 O2 1.942(7) . yes
O2 Cr2 1.963(7) . yes
Cr1 O3 1.984(8) . yes
O4 Cr2 2.003(8) . yes
Cr2 O5 1.969(7) . yes
O5 Cr3 1.980(7) . yes
Cr2 O6 1.985(8) . yes
O6 Cr3 1.954(7) . yes
Cr2 O7 1.977(7) . yes
O8 Cr3 1.973(7) . yes
Cr3 O9 1.960(8) . yes
O9 Cr4 1.954(8) . yes
Cr3 O10 1.977(8) . yes
O10 Cr4 1.978(7) . yes
Cr3 O11 1.992(8) . yes
O12 Cr4 1.969(8) . yes
Cr4 O13 1.969(7) . yes
O13 Cr5 1.953(8) . yes
Cr4 O14 1.935(7) . yes
O14 Cr5 1.959(7) . yes
Cr4 O15 2.005(8) . yes
O16 Cr5 1.994(8) . yes
Cr5 O17 1.965(7) . yes
O17 Cr1 1.966(7) 3_766 yes
Cr5 O18 1.966(7) . yes
O18 Cr1 1.968(7) 3_766 yes
Cr5 O19 1.979(8) . yes
O20 Cr1 1.988(8) 3_766 yes
O1 C1A 1.35(2) . ?
O1 C1B 1.46(3) . ?
O2 C2 1.402(12) . ?
O3 C3 1.258(12) . ?
C3 O4 1.263(13) . ?
C3 C4 1.493(16) . ?
O5 C5A 1.411(17) . ?
O5 C5B 1.43(4) . ?
O6 C6 1.408(12) . ?
O7 C7 1.263(13) . ?
C7 O8 1.281(12) . ?
C7 C8 1.510(14) . ?
O9 C9 1.397(16) . ?
O10 C10 1.426(12) . ?
O11 C11 1.258(13) . ?
C11 O12 1.260(13) . ?
C11 C12 1.506(15) . ?
O13 C13A 1.38(3) . ?
O13 C13B 1.44(3) . ?
O14 C14 1.406(13) . ?
O15 C15 1.239(13) . ?
C15 O16 1.258(12) . ?
C15 C16 1.498(15) . ?
O17 C17A 1.36(2) . ?
O17 C17B 1.44(4) . ?
O18 C18 1.431(13) . ?
O19 C19 1.274(13) . ?
C19 O20 1.289(13) . ?
C19 C20 1.499(15) . ?
Cr6 O37 1.958(8) 3_666 ?
Cr6 O38 1.987(7) 3_666 ?
Cr6 O40 1.994(7) 3_666 ?
Cr6 O21 1.972(7) . yes
O21 Cr7 1.963(8) . yes
Cr6 O22 1.977(7) . yes
O22 Cr7 1.965(7) . yes
Cr6 O23 1.995(9) . yes
O24 Cr7 2.000(7) . yes
Cr7 O25 1.965(7) . yes
O25 Cr8 1.953(7) . yes
Cr7 O26 1.963(7) . yes
O26 Cr8 1.958(7) . yes
Cr7 O27 1.979(8) . yes
O28 Cr8 1.998(8) . yes
Cr8 O29 1.941(7) . yes
O29 Cr9 1.964(7) . yes
Cr8 O30 1.961(8) . yes
O30 Cr9 1.962(8) . yes
Cr8 O31 2.005(7) . yes
O32 Cr9 1.984(8) . yes
Cr9 O33 1.960(8) . yes
O33 Cr10 1.963(7) . yes
Cr9 O34 1.952(8) . yes
O34 Cr10 1.951(8) . yes
Cr9 O35 1.984(8) . yes
O36 Cr10 1.998(7) . yes
Cr10 O37 1.976(7) . yes
O37 Cr6 1.958(8) 3_666 yes?
Cr10 O38 1.963(8) . yes
O38 Cr6 1.987(7) 3_666 yes
Cr10 O39 2.000(8) . yes
O40 Cr6 1.994(7) 3_666 yes
O21 C21B 1.30(5) . ?
O21 C21A 1.43(2) . ?
O22 C22 1.371(12) . ?
O23 C23 1.249(14) . ?
C23 O24 1.270(13) . ?
C23 C24 1.521(15) . ?
O25 C25B 1.39(4) . ?
O25 C25A 1.414(19) . ?
O26 C26 1.440(13) . ?
O27 C27 1.257(13) . ?
C27 O28 1.268(13) . ?
C27 C28 1.479(15) . ?
O29 C29A 1.398(17) . ?
O29 C29B 1.49(4) . ?
O30 C30 1.412(13) . ?
O31 C31 1.272(12) . ?
C31 O32 1.260(13) . ?
C31 C32 1.520(15) . ?
O33 C33 1.409(16) . ?
O34 C34 1.440(12) . ?
O35 C35 1.253(13) . ?
C35 O36 1.270(13) . ?
C35 C36 1.493(15) . ?
O37 C37B 1.43(2) . ?
O37 C37A 1.46(3) . ?
O38 C38 1.415(13) . ?
O39 C39 1.266(14) . ?
C39 O40 1.239(13) . ?
C39 C40 1.517(13) . ?
